data_4319403
loop_
_publ_author_name
'Rodolphe Cl\'erac'
'F. Albert Cotton'
'Lee M. Daniels'
'Kim R. Dunbar'
'Carlos A. Murillo'
'Xiaoping Wang'

_publ_section_title
;
 Tuning the Metal-Metal Bonds in the Linear Tricobalt Compound
 Co3(dpa)4Cl2: Bond-Stretch and Spin-State Isomers
;
_journal_name_full 'Inorganic Chemistry'
_journal_page_first 1256
_journal_page_last 1264
_journal_paper_doi 10.1021/ic001068i
_journal_volume 40
_journal_year 2001
_chemical_compound_source synthesis
_chemical_formula_structural Co3dpa4Cl2.thf
_chemical_formula_sum 'C44 H40 Cl2 Co3 N12 O'
_chemical_formula_weight 1000.57
_chemical_name_systematic
; 
 ? 
;
_space_group_IT_number 56
_symmetry_cell_setting orthorhombic
_symmetry_space_group_name_Hall '-P 2ab 2ac'
_symmetry_space_group_name_H-M 'P c c n'
_atom_sites_solution_hydrogens geom
_atom_sites_solution_primary direct
_atom_sites_solution_secondary difmap
_audit_creation_method SHELXL
_cell_angle_alpha 90.00
_cell_angle_beta 90.00
_cell_angle_gamma 90.00
_cell_formula_units_Z 4
_cell_length_a 12.8698(6)
_cell_length_b 14.1466(6)
_cell_length_c 23.8120(10)
_cell_measurement_reflns_used 7551
_cell_measurement_temperature 295(2)
_cell_measurement_theta_max 27.3
_cell_measurement_theta_min 2.2
_cell_volume 4335.3(3)
_computing_cell_refinement SAINT
_computing_data_collection SMART
_computing_data_reduction SAINT
_computing_structure_refinement 'SHELXL-93 (Sheldrick, 1993)'
_computing_structure_solution 'SHELXS-86 (Sheldrick, 1990)'
_diffrn_ambient_temperature 295(2)
_diffrn_measurement_device 'Bruker SMART 1000'
_diffrn_measurement_method '\w scans'
_diffrn_radiation_monochromator graphite
_diffrn_radiation_source 'normal-focus sealed tube'
_diffrn_radiation_type MoK\a
_diffrn_radiation_wavelength 0.71073
_diffrn_reflns_av_R_equivalents 0.0347
_diffrn_reflns_av_sigmaI/netI 0.0287
_diffrn_reflns_limit_h_max 16
_diffrn_reflns_limit_h_min -15
_diffrn_reflns_limit_k_max 18
_diffrn_reflns_limit_k_min -11
_diffrn_reflns_limit_l_max 30
_diffrn_reflns_limit_l_min -30
_diffrn_reflns_number 26315
_diffrn_reflns_theta_max 27.53
_diffrn_reflns_theta_min 1.71
_exptl_absorpt_coefficient_mu 1.309
_exptl_absorpt_correction_T_max 0.7029
_exptl_absorpt_correction_T_min 0.8621
_exptl_absorpt_correction_type multi-scan
_exptl_crystal_density_diffrn 1.533
_exptl_crystal_F_000 2044
_exptl_crystal_size_max 0.27
_exptl_crystal_size_mid 0.19
_exptl_crystal_size_min 0.15
_refine_diff_density_max 0.550
_refine_diff_density_min -0.390
_refine_diff_density_rms 0.065
_refine_ls_extinction_method none
_refine_ls_goodness_of_fit_all 1.049
_refine_ls_goodness_of_fit_obs 1.122
_refine_ls_hydrogen_treatment noref
_refine_ls_matrix_type full
_refine_ls_number_parameters 282
_refine_ls_number_reflns 4998
_refine_ls_number_restraints 7
_refine_ls_restrained_S_all 1.065
_refine_ls_restrained_S_obs 1.143
_refine_ls_R_factor_all 0.0621
_refine_ls_R_factor_obs 0.0381
_refine_ls_shift/esd_max 0.001
_refine_ls_shift/esd_mean 0.000
_refine_ls_structure_factor_coef Fsqd
_refine_ls_weighting_details 'w=1/[\s^2^(Fo^2^)+(0.0563P)^2^+0.9890P] where P=(Fo^2^+2Fc^2^)/3'
_refine_ls_weighting_scheme calc
_refine_ls_wR_factor_all 0.1097
_refine_ls_wR_factor_obs 0.0975
_reflns_number_observed 3534
_reflns_number_total 4999
_reflns_observed_criterion >2sigma(I)
_cod_data_source_file ic001068i_06.cif
_cod_data_source_block 1.THFat295K
_cod_depositor_comments
;
The following automatic conversions were performed:

'_refine_ls_weighting_scheme' value 'calc
w=1/[\s^2^(Fo^2^)+(0.0563P)^2^+0.9890P] where P=(Fo^2^+2Fc^2^)/3' was
changed to 'calc'. New tag '_refine_ls_weighting_details' was
created. The value of the new tag was set to
'w=1/[\s^2^(Fo^2^)+(0.0563P)^2^+0.9890P] where P=(Fo^2^+2Fc^2^)/3'.

Automatic conversion script
Id: cif_fix_values 3143 2015-03-26 13:38:13Z robertas 
;
_cod_database_code 4319403

loop_
_symmetry_equiv_pos_as_xyz
'x, y, z'
'-x+1/2, -y+1/2, z'
'-x, y+1/2, -z+1/2'
'x+1/2, -y, -z+1/2'
'-x, -y, -z'
'x-1/2, y-1/2, -z'
'x, -y-1/2, z-1/2'
'-x-1/2, y, z-1/2'

loop_
_atom_site_aniso_label
_atom_site_aniso_U_11
_atom_site_aniso_U_22
_atom_site_aniso_U_33
_atom_site_aniso_U_23
_atom_site_aniso_U_13
_atom_site_aniso_U_12
Co1 0.0385(2) 0.0349(2) 0.0323(2) 0.00219(14) 0.0011(2) 0.00073(14)
Co2 0.0278(2) 0.0282(2) 0.0270(2) 0.000 0.000 0.0003(2)
Cl1 0.0401(4) 0.0578(5) 0.0482(4) 0.0025(3) 0.0003(3) -0.0114(3)
N1 0.0363(12) 0.0331(11) 0.0365(12) 0.0007(9) -0.0036(9) -0.0009(9)
N2 0.0306(11) 0.0309(11) 0.0315(10) 0.0019(8) -0.0021(9) 0.0005(8)
N3 0.0321(11) 0.0341(12) 0.0356(11) -0.0019(9) -0.0018(9) -0.0006(9)
N4 0.0387(12) 0.0375(13) 0.0366(12) 0.0007(9) -0.0039(10) -0.0052(10)
N5 0.0349(12) 0.0364(12) 0.0331(11) -0.0058(9) 0.0017(9) 0.0000(9)
N6 0.0332(12) 0.0448(14) 0.0392(12) -0.0013(10) 0.0034(10) 0.0002(10)
C1 0.045(2) 0.039(2) 0.062(2) -0.0018(14) -0.0111(15) -0.0084(13)
C2 0.067(2) 0.033(2) 0.097(3) 0.007(2) -0.017(2) -0.014(2)
C3 0.060(2) 0.034(2) 0.087(2) 0.015(2) -0.018(2) 0.0004(14)
C4 0.043(2) 0.038(2) 0.061(2) 0.0059(13) -0.0135(14) 0.0019(12)
C5 0.0358(13) 0.0311(13) 0.0356(12) 0.0021(10) 0.0013(11) 0.0002(11)
C6 0.0311(13) 0.0323(13) 0.0345(13) 0.0009(10) -0.0032(10) 0.0047(10)
C7 0.053(2) 0.046(2) 0.0385(15) 0.0106(12) -0.0043(13) -0.0054(13)
C8 0.070(2) 0.060(2) 0.0370(15) 0.0055(14) -0.0155(15) -0.003(2)
C9 0.061(2) 0.055(2) 0.046(2) -0.0082(14) -0.017(2) -0.006(2)
C10 0.041(2) 0.041(2) 0.045(2) -0.0054(12) -0.0060(12) -0.0057(12)
C11 0.050(2) 0.056(2) 0.047(2) 0.0105(14) -0.0105(14) -0.0128(14)
C12 0.072(2) 0.065(2) 0.043(2) 0.0016(15) -0.019(2) -0.019(2)
C13 0.082(3) 0.071(2) 0.036(2) -0.0156(15) -0.003(2) -0.003(2)
C14 0.058(2) 0.070(2) 0.040(2) -0.0130(15) 0.0023(15) 0.006(2)
C15 0.045(2) 0.0352(14) 0.0357(13) -0.0035(11) 0.0006(12) -0.0016(11)
C16 0.0383(15) 0.043(2) 0.0355(13) -0.0032(12) 0.0072(11) 0.0010(12)
C17 0.050(2) 0.051(2) 0.061(2) -0.0164(15) 0.006(2) 0.0067(14)
C18 0.059(2) 0.060(2) 0.083(3) -0.012(2) 0.014(2) 0.023(2)
C19 0.043(2) 0.077(3) 0.085(3) -0.005(2) 0.003(2) 0.017(2)
C20 0.038(2) 0.063(2) 0.060(2) -0.001(2) 0.0000(15) 0.0015(14)

loop_
_atom_site_label
_atom_site_type_symbol
_atom_site_fract_x
_atom_site_fract_y
_atom_site_fract_z
_atom_site_U_iso_or_equiv
_atom_site_thermal_displace_type
_atom_site_occupancy
_atom_site_calc_flag
_atom_site_refinement_flags
_atom_site_disorder_group
Co1 Co 0.08727(3) 0.17498(2) 0.147845(14) 0.03523(12) Uani 1 d . .
Co2 Co 0.2500 0.2500 0.15001(2) 0.02768(12) Uani 1 d S .
Cl1 Cl -0.08096(6) 0.09821(6) 0.14460(3) 0.0487(2) Uani 1 d . .
N1 N 0.1662(2) 0.06365(15) 0.17943(9) 0.0353(5) Uani 1 d . .
N2 N 0.2975(2) 0.16497(14) 0.20670(8) 0.0310(4) Uani 1 d . .
N3 N 0.4206(2) 0.27727(15) 0.22793(9) 0.0339(5) Uani 1 d . .
N4 N 0.1292(2) 0.1386(2) 0.06881(9) 0.0376(5) Uani 1 d . .
N5 N 0.2989(2) 0.16482(15) 0.09392(9) 0.0348(5) Uani 1 d . .
N6 N 0.4661(2) 0.1991(2) 0.12147(9) 0.0391(5) Uani 1 d . .
C1 C 0.1261(2) -0.0244(2) 0.17592(13) 0.0486(7) Uani 1 d . .
H1A H 0.0665(2) -0.0333(2) 0.15442(13) 0.058 Uiso 1 calc R .
C2 C 0.1682(3) -0.1010(2) 0.2022(2) 0.0657(10) Uani 1 d . .
H2A H 0.1368(3) -0.1600(2) 0.1996(2) 0.079 Uiso 1 calc R .
C3 C 0.2586(3) -0.0890(2) 0.2328(2) 0.0605(9) Uani 1 d . .
H3A H 0.2884(3) -0.1400(2) 0.2515(2) 0.073 Uiso 1 calc R .
C4 C 0.3037(2) -0.0014(2) 0.23541(13) 0.0475(7) Uani 1 d . .
H4A H 0.3654(2) 0.0070(2) 0.25507(13) 0.057 Uiso 1 calc R .
C5 C 0.2565(2) 0.0758(2) 0.20833(10) 0.0342(5) Uani 1 d . .
C6 C 0.3627(2) 0.2024(2) 0.24610(10) 0.0326(5) Uani 1 d . .
C7 C 0.3658(2) 0.1760(2) 0.30313(12) 0.0458(7) Uani 1 d . .
H7A H 0.3275(2) 0.1243(2) 0.31556(12) 0.055 Uiso 1 calc R .
C8 C 0.4252(3) 0.2263(2) 0.34018(12) 0.0559(8) Uani 1 d . .
H8A H 0.4271(3) 0.2094(2) 0.37791(12) 0.067 Uiso 1 calc R .
C9 C 0.4830(3) 0.3033(2) 0.32095(13) 0.0539(8) Uani 1 d . .
H9A H 0.5245(3) 0.3381(2) 0.34540(13) 0.065 Uiso 1 calc R .
C10 C 0.4772(2) 0.3263(2) 0.26559(12) 0.0422(6) Uani 1 d . .
H10A H 0.5143(2) 0.3786(2) 0.25303(12) 0.051 Uiso 1 calc R .
C11 C 0.0576(3) 0.1185(2) 0.02929(13) 0.0508(7) Uani 1 d . .
H11A H -0.0122(3) 0.1242(2) 0.03878(13) 0.061 Uiso 1 calc R .
C12 C 0.0820(3) 0.0903(2) -0.02398(13) 0.0597(9) Uani 1 d . .
H12A H 0.0300(3) 0.0754(2) -0.04961(13) 0.072 Uiso 1 calc R .
C13 C 0.1847(3) 0.0843(2) -0.03884(13) 0.0630(9) Uani 1 d . .
H13A H 0.2034(3) 0.0647(2) -0.07472(13) 0.076 Uiso 1 calc R .
C14 C 0.2588(3) 0.1074(2) -0.00071(12) 0.0559(8) Uani 1 d . .
H14A H 0.3285(3) 0.1054(2) -0.01084(12) 0.067 Uiso 1 calc R .
C15 C 0.2306(2) 0.1343(2) 0.05418(11) 0.0385(6) Uani 1 d . .
C16 C 0.4003(2) 0.1371(2) 0.09640(11) 0.0388(6) Uani 1 d . .
C17 C 0.4373(3) 0.0471(2) 0.08007(14) 0.0540(8) Uani 1 d . .
H17A H 0.3930(3) 0.0044(2) 0.06254(14) 0.065 Uiso 1 calc R .
C18 C 0.5384(3) 0.0231(3) 0.0901(2) 0.0676(10) Uani 1 d . .
H18A H 0.5633(3) -0.0357(3) 0.0790(2) 0.081 Uiso 1 calc R .
C19 C 0.6041(3) 0.0867(3) 0.1169(2) 0.0683(10) Uani 1 d . .
H19A H 0.6731(3) 0.0713(3) 0.1241(2) 0.082 Uiso 1 calc R .
C20 C 0.5650(2) 0.1722(2) 0.13214(14) 0.0540(8) Uani 1 d . .
H20A H 0.6084(2) 0.2142(2) 0.15086(14) 0.065 Uiso 1 calc R .
C1S C -0.1601(15) 0.2614(16) -0.0274(9) 0.170(8) Uiso 0.50 d PD 1
C2S C -0.2236(15) 0.1677(12) -0.0313(8) 0.163(6) Uiso 0.50 d PD 1
O1S O -0.1959(17) 0.3224(14) -0.0683(8) 0.153(7) Uiso 0.25 d PD 1
O2S O -0.2348(18) 0.2149(13) 0.0120(8) 0.154(7) Uiso 0.25 d P 2
C4S C -0.1699(20) 0.3121(18) -0.0258(10) 0.187(9) Uiso 0.50 d PD 2
C5S C -0.1902(12) 0.2258(16) -0.0692(10) 0.221(9) Uiso 0.50 d PD 2

loop_
_atom_type_symbol
_atom_type_description
_atom_type_scat_dispersion_real
_atom_type_scat_dispersion_imag
_atom_type_scat_source
C C 0.0033 0.0016 'International Tables Vol C Tables 4.2.6.8 and 6.1.1.4'
H H 0.0000 0.0000 'International Tables Vol C Tables 4.2.6.8 and 6.1.1.4'
N N 0.0061 0.0033 'International Tables Vol C Tables 4.2.6.8 and 6.1.1.4'
O O 0.0106 0.0060 'International Tables Vol C Tables 4.2.6.8 and 6.1.1.4'
Cl Cl 0.1484 0.1585 'International Tables Vol C Tables 4.2.6.8 and 6.1.1.4'
Co Co 0.3494 0.9721 'International Tables Vol C Tables 4.2.6.8 and 6.1.1.4'

loop_
_geom_angle_atom_site_label_1
_geom_angle_atom_site_label_2
_geom_angle_atom_site_label_3
_geom_angle
_geom_angle_site_symmetry_1
_geom_angle_site_symmetry_3
_geom_angle_publ_flag
Co1 Co2 Co1 177.48(3) 2 . y
Co2 Co1 Cl1 179.38(2) . . y
N1 Co1 N3 86.24(8) . 2 y
N1 Co1 N4 90.81(9) . . y
N6 Co1 N1 168.39(9) 2 . y
N4 Co1 N3 166.72(9) . 2 y
N6 Co1 N3 88.95(9) 2 2 y
N6 Co1 N4 91.46(9) 2 . y
N6 Co1 Cl1 94.70(7) 2 . y
N1 Co1 Cl1 96.41(7) . . y
N4 Co1 Cl1 95.43(6) . . y
N3 Co1 Cl1 97.76(6) 2 . y
N2 Co2 N2 89.97(12) . 2 y
N5 Co2 N2 89.51(9) . . y
N5 Co2 N2 179.29(9) 2 . y
N5 Co2 N2 179.29(9) . 2 y
N5 Co2 N2 89.51(9) 2 2 y
N5 Co2 N5 91.01(13) . 2 y
N6 Co1 Co2 84.90(6) 2 . ?
N1 Co1 Co2 84.02(6) . . ?
N4 Co1 Co2 84.12(6) . . ?
N3 Co1 Co2 82.70(6) 2 . ?
N5 Co2 Co1 88.61(7) . 2 ?
N5 Co2 Co1 89.62(7) 2 2 ?
N2 Co2 Co1 90.86(6) . 2 ?
N2 Co2 Co1 90.92(6) 2 2 ?
N5 Co2 Co1 89.63(7) . . ?
N5 Co2 Co1 88.61(7) 2 . ?
N2 Co2 Co1 90.92(6) . . ?
N2 Co2 Co1 90.86(6) 2 . ?
C1 N1 C5 118.3(2) . . ?
C1 N1 Co1 120.3(2) . . ?
C5 N1 Co1 121.3(2) . . ?
C6 N2 C5 125.1(2) . . ?
C6 N2 Co2 116.0(2) . . ?
C5 N2 Co2 118.6(2) . . ?
C10 N3 C6 118.9(2) . . ?
C10 N3 Co1 118.8(2) . 2 ?
C6 N3 Co1 122.0(2) . 2 ?
C11 N4 C15 118.1(2) . . ?
C11 N4 Co1 121.4(2) . . ?
C15 N4 Co1 120.5(2) . . ?
C15 N5 C16 123.8(2) . . ?
C15 N5 Co2 118.3(2) . . ?
C16 N5 Co2 117.9(2) . . ?
C20 N6 C16 119.1(3) . . ?
C20 N6 Co1 120.8(2) . 2 ?
C16 N6 Co1 119.8(2) . 2 ?
N1 C1 C2 123.5(3) . . ?
C1 C2 C3 118.7(3) . . ?
C4 C3 C2 119.3(3) . . ?
C3 C4 C5 120.0(3) . . ?
N1 C5 N2 115.6(2) . . ?
N1 C5 C4 120.1(2) . . ?
N2 C5 C4 124.3(2) . . ?
N3 C6 N2 114.7(2) . . ?
N3 C6 C7 119.7(2) . . ?
N2 C6 C7 125.2(2) . . ?
C8 C7 C6 120.0(3) . . ?
C7 C8 C9 119.5(3) . . ?
C10 C9 C8 118.3(3) . . ?
N3 C10 C9 123.5(3) . . ?
N4 C11 C12 123.6(3) . . ?
C11 C12 C13 118.6(3) . . ?
C14 C13 C12 119.4(3) . . ?
C13 C14 C15 120.4(3) . . ?
N4 C15 N5 115.5(2) . . ?
N4 C15 C14 120.0(3) . . ?
N5 C15 C14 124.4(3) . . ?
N6 C16 N5 115.4(2) . . ?
N6 C16 C17 119.5(3) . . ?
N5 C16 C17 124.8(3) . . ?
C18 C17 C16 119.8(3) . . ?
C17 C18 C19 120.0(3) . . ?
C20 C19 C18 118.2(3) . . ?
N6 C20 C19 123.3(3) . . ?
O1S C1S C2S 108.4(18) . . ?
O1S C1S C2S 48.7(9) . 2_455 ?
C2S C1S C2S 92.0(15) . 2_455 ?
O1S C2S C1S 110.3(15) 2_455 . ?
O1S C2S C1S 49.2(10) 2_455 2_455 ?
C1S C2S C1S 87.6(15) . 2_455 ?
C2S O1S C1S 82.1(14) 2_455 . ?
O2S O2S C4S 86.5(24) 2_455 2_455 ?
O2S O2S C4S 58.2(19) 2_455 . ?
C4S O2S C4S 104.8(17) 2_455 . ?
O2S C4S C5S 93.2(16) 2_455 . ?
O2S C4S O2S 35.3(13) 2_455 . ?
C5S C4S O2S 71.1(14) . . ?
C4S C5S C5S 80.9(15) . 2_455 ?

loop_
_geom_bond_atom_site_label_1
_geom_bond_atom_site_label_2
_geom_bond_distance
_geom_bond_site_symmetry_2
_geom_bond_publ_flag
Co1 Co2 2.3484(4) . y
Co2 Co1 2.3484(4) 2 y
Co1 Cl1 2.4234(8) . y
Co1 N1 2.019(2) . y
Co1 N3 2.026(2) 2 y
Co1 N4 2.024(2) . y
Co1 N6 2.009(2) 2 y
Co2 N2 1.908(2) . y
Co2 N2 1.908(2) 2 y
Co2 N5 1.906(2) . y
Co2 N5 1.906(2) 2 y
N1 C1 1.352(3) . ?
N1 C5 1.362(3) . ?
N2 C6 1.366(3) . ?
N2 C5 1.367(3) . ?
N3 C10 1.348(3) . ?
N3 C6 1.365(3) . ?
N3 Co1 2.026(2) 2 ?
N4 C11 1.347(4) . ?
N4 C15 1.353(3) . ?
N5 C15 1.362(3) . ?
N5 C16 1.363(3) . ?
N6 C20 1.353(4) . ?
N6 C16 1.358(3) . ?
N6 Co1 2.009(2) 2 ?
C1 C2 1.363(4) . ?
C2 C3 1.384(5) . ?
C3 C4 1.370(4) . ?
C4 C5 1.406(4) . ?
C6 C7 1.409(4) . ?
C7 C8 1.367(4) . ?
C8 C9 1.397(5) . ?
C9 C10 1.360(4) . ?
C11 C12 1.366(5) . ?
C12 C13 1.372(5) . ?
C13 C14 1.356(4) . ?
C14 C15 1.409(4) . ?
C16 C17 1.414(4) . ?
C17 C18 1.366(5) . ?
C18 C19 1.389(5) . ?
C19 C20 1.359(5) . ?
C1S O1S 1.38(2) . ?
C1S C2S 1.56(2) . ?
C1S C2S 1.80(2) 2_455 ?
C2S O1S 1.37(2) 2_455 ?
C2S C1S 1.80(2) 2_455 ?
O1S C2S 1.37(2) 2_455 ?
O2S O2S 1.07(4) 2_455 ?
O2S C4S 1.57(3) 2_455 ?
O2S C4S 1.84(3) . ?
C4S O2S 1.57(3) 2_455 ?
C4S C5S 1.62(2) . ?
C5S C5S 1.68(3) 2_455 ?
